data_7010368
loop_
_publ_author_name
'Nielson, Alastair J.'
'Glenny, Mark W.'
'Rickard, Clifton E. F.'

_publ_section_title
;
 2-tert-Butyl and 2-phenylphenylimido complexes of titanium(IV) and
 their olefin polymerisation activity
;
_journal_issue 3
_journal_name_full 'Journal of the Chemical Society, Dalton Transactions'
_journal_page_first 232
_journal_paper_doi 10.1039/b008232p
_journal_year 2001
_chemical_formula_moiety 'C18 H25 Cl2 N3 Ti'
_chemical_formula_sum 'C18 H25 Cl2 N3 Ti'
_chemical_formula_weight 402.21
_chemical_name_systematic
; 
 dichloro-di-\m-chloro(2-phenylphenylimido)bis(N,N,N',N'-
tetraethylenediamine)dititanium(IV)
  
;
_space_group_IT_number 2
_symmetry_cell_setting triclinic
_symmetry_space_group_name_Hall '-P 1'
_symmetry_space_group_name_H-M 'P -1'
_atom_sites_solution_hydrogens geom
_atom_sites_solution_primary direct
_atom_sites_solution_secondary difmap
_audit_creation_method SHELXL-97
_cell_angle_alpha 75.8640(10)
_cell_angle_beta 80.6930(10)
_cell_angle_gamma 77.2650(10)
_cell_formula_units_Z 2
_cell_length_a 7.7374(5)
_cell_length_b 10.4470(7)
_cell_length_c 12.5090(9)
_cell_measurement_reflns_used 4048
_cell_measurement_temperature 203(2)
_cell_measurement_theta_max 26
_cell_measurement_theta_min 2
_cell_volume 950.15(11)
_computing_cell_refinement 'Siemens SMART'
_computing_data_collection 'Siemens SMART (Siemens, 1995)'
_computing_data_reduction 'Siemens SAINT  (Siemens, 1995)'
_computing_molecular_graphics 'Siemens SHELXTL (Siemens, 1994)'
_computing_publication_material SHELXL-97
_computing_structure_refinement 'SHELXL-97 Sheldrick, (1997)'
_computing_structure_solution 'SHELXS Sheldrick, (1990)'
_diffrn_ambient_temperature 203(2)
_diffrn_measured_fraction_theta_full 0.982
_diffrn_measured_fraction_theta_max 0.982
_diffrn_measurement_device_type 'Siemens SMART'
_diffrn_measurement_method 'Area detector \w scans'
_diffrn_radiation_monochromator graphite
_diffrn_radiation_source 'fine-focus sealed tube'
_diffrn_radiation_type MoK\a
_diffrn_radiation_wavelength 0.71073
_diffrn_reflns_av_R_equivalents 0.0270
_diffrn_reflns_av_sigmaI/netI 0.0494
_diffrn_reflns_limit_h_max 9
_diffrn_reflns_limit_h_min -9
_diffrn_reflns_limit_k_max 13
_diffrn_reflns_limit_k_min -12
_diffrn_reflns_limit_l_max 15
_diffrn_reflns_limit_l_min 0
_diffrn_reflns_number 7248
_diffrn_reflns_theta_full 26.41
_diffrn_reflns_theta_max 26.41
_diffrn_reflns_theta_min 1.69
_diffrn_standards_decay_% 0
_exptl_absorpt_coefficient_mu 0.736
_exptl_absorpt_correction_T_max 0.9711
_exptl_absorpt_correction_T_min 0.8489
_exptl_absorpt_correction_type multi-scan
_exptl_absorpt_process_details 'Blessing, 1995'
_exptl_crystal_colour Brown
_exptl_crystal_density_diffrn 1.406
_exptl_crystal_density_method 'not measured'
_exptl_crystal_description Tablet
_exptl_crystal_F_000 420
_exptl_crystal_size_max 0.23
_exptl_crystal_size_mid 0.21
_exptl_crystal_size_min 0.04
_refine_diff_density_max 0.526
_refine_diff_density_min -0.451
_refine_diff_density_rms 0.076
_refine_ls_extinction_method none
_refine_ls_goodness_of_fit_ref 1.067
_refine_ls_hydrogen_treatment mixed
_refine_ls_matrix_type full
_refine_ls_number_parameters 217
_refine_ls_number_reflns 3830
_refine_ls_number_restraints 0
_refine_ls_restrained_S_all 1.067
_refine_ls_R_factor_all 0.0650
_refine_ls_R_factor_gt 0.0436
_refine_ls_shift/su_max 0.035
_refine_ls_shift/su_mean 0.005
_refine_ls_structure_factor_coef Fsqd
_refine_ls_weighting_details 'w=1/[\s^2^(Fo^2^)+(0.0568P)^2^+0.2647P] where P=(Fo^2^+2Fc^2^)/3'
_refine_ls_weighting_scheme calc
_refine_ls_wR_factor_gt 0.1000
_refine_ls_wR_factor_ref 0.1124
_reflns_number_gt 2966
_reflns_number_total 3830
_reflns_threshold_expression >2sigma(I)
_cod_data_source_file b008232p.txt
_cod_data_source_block '[7]'
_cod_depositor_comments
;
The following automatic conversions were performed:
'_symmetry_cell_setting' value 'Triclinic' changed to 'triclinic'
according to '/home/saulius/struct/CIF-dictionaries/cif_core.dic'
dictionary named 'cif_core.dic' version 2.4.1 from
2010-06-29.

'_exptl_absorpt_correction_type' value 'Multi-scan' changed
to 'multi-scan' according to
'/home/saulius/struct/CIF-dictionaries/cif_core.dic' dictionary named
'cif_core.dic' version 2.4.1 from 2010-06-29.

Automatic conversion script
Id: cif_fix_enum 1527 2010-12-29 10:47:43Z saulius 

The following automatic conversions were performed:

'_refine_ls_weighting_scheme' value 'calc
w=1/[\s^2^(Fo^2^)+(0.0568P)^2^+0.2647P] where P=(Fo^2^+2Fc^2^)/3' was
changed to 'calc'. New tag '_refine_ls_weighting_details' was
created. The value of the new tag was set to
'w=1/[\s^2^(Fo^2^)+(0.0568P)^2^+0.2647P] where P=(Fo^2^+2Fc^2^)/3'.

Automatic conversion script
Id: cif_fix_values 3143 2015-03-26 13:38:13Z robertas 
;
_cod_database_code 7010368

loop_
_symmetry_equiv_pos_as_xyz
'x, y, z'
'-x, -y, -z'

loop_
_atom_site_label
_atom_site_type_symbol
_atom_site_fract_x
_atom_site_fract_y
_atom_site_fract_z
_atom_site_U_iso_or_equiv
_atom_site_adp_type
_atom_site_occupancy
_atom_site_calc_flag
_atom_site_refinement_flags
_atom_site_disorder_assembly
_atom_site_disorder_group
Ti Ti -0.00174(6) 0.67141(5) 0.38205(4) 0.01982(14) Uani 1 d . . .
Cl1 Cl -0.22090(10) 0.79574(7) 0.49241(6) 0.03245(19) Uani 1 d . . .
Cl2 Cl -0.11566(9) 0.46328(6) 0.42134(5) 0.02501(17) Uani 1 d . . .
N1 N -0.0916(3) 0.7293(2) 0.25839(17) 0.0207(5) Uani 1 d . . .
N2 N 0.1785(3) 0.8265(2) 0.3649(2) 0.0280(5) Uani 1 d . . .
N3 N 0.2680(3) 0.5765(2) 0.29747(19) 0.0262(5) Uani 1 d . . .
C1 C -0.1718(3) 0.7418(3) 0.1636(2) 0.0220(6) Uani 1 d . . .
C2 C -0.2425(3) 0.8683(3) 0.0981(2) 0.0229(6) Uani 1 d . . .
C3 C -0.3052(4) 0.8709(3) -0.0010(2) 0.0289(6) Uani 1 d . . .
H3A H -0.3481 0.9545 -0.0462 0.035 Uiso 1 calc R . .
C4 C -0.3063(4) 0.7540(3) -0.0353(2) 0.0336(7) Uani 1 d . . .
H4A H -0.3490 0.7589 -0.1027 0.040 Uiso 1 calc R . .
C5 C -0.2440(4) 0.6307(3) 0.0307(2) 0.0311(7) Uani 1 d . . .
H5A H -0.2469 0.5511 0.0093 0.037 Uiso 1 calc R . .
C6 C -0.1772(4) 0.6245(3) 0.1290(2) 0.0255(6) Uani 1 d . . .
H6A H -0.1346 0.5401 0.1731 0.031 Uiso 1 calc R . .
C7 C -0.2530(3) 0.9974(3) 0.1312(2) 0.0230(6) Uani 1 d . . .
C8 C -0.3320(4) 1.0180(3) 0.2357(2) 0.0260(6) Uani 1 d . . .
H8A H -0.3752 0.9475 0.2879 0.031 Uiso 1 calc R . .
C9 C -0.3477(4) 1.1406(3) 0.2636(3) 0.0309(7) Uani 1 d . . .
H9A H -0.4065 1.1544 0.3329 0.037 Uiso 1 calc R . .
C10 C -0.2765(4) 1.2431(3) 0.1891(3) 0.0376(8) Uani 1 d . . .
H10A H -0.2834 1.3255 0.2089 0.045 Uiso 1 calc R . .
C11 C -0.1959(4) 1.2240(3) 0.0863(3) 0.0391(8) Uani 1 d . . .
H11A H -0.1466 1.2931 0.0361 0.047 Uiso 1 calc R . .
C12 C -0.1874(4) 1.1036(3) 0.0566(2) 0.0303(7) Uani 1 d . . .
H12A H -0.1365 1.0930 -0.0149 0.036 Uiso 1 calc R . .
C13 C 0.3493(4) 0.7910(3) 0.2946(3) 0.0382(8) Uani 1 d . . .
H13A H 0.4443 0.7484 0.3422 0.046 Uiso 1 calc R . .
H13B H 0.3824 0.8730 0.2462 0.046 Uiso 1 calc R . .
C14 C 0.3316(4) 0.6970(3) 0.2253(2) 0.0339(7) Uani 1 d . . .
H14A H 0.2468 0.7431 0.1715 0.041 Uiso 1 calc R . .
H14B H 0.4473 0.6692 0.1841 0.041 Uiso 1 calc R . .
C15 C 0.2184(5) 0.8418(3) 0.4731(3) 0.0412(8) Uani 1 d . . .
H15A H 0.2942 0.9080 0.4601 0.062 Uiso 1 calc R . .
H15B H 0.2791 0.7562 0.5128 0.062 Uiso 1 calc R . .
H15C H 0.1080 0.8713 0.5169 0.062 Uiso 1 calc R . .
C16 C 0.0835(4) 0.9599(3) 0.3087(3) 0.0368(7) Uani 1 d . . .
H16A H 0.1568 1.0268 0.3006 0.055 Uiso 1 calc R . .
H16B H -0.0287 0.9850 0.3527 0.055 Uiso 1 calc R . .
H16C H 0.0604 0.9551 0.2359 0.055 Uiso 1 calc R . .
C17 C 0.2463(4) 0.4898(3) 0.2245(3) 0.0374(8) Uani 1 d . . .
H17A H 0.3626 0.4525 0.1909 0.056 Uiso 1 calc R . .
H17B H 0.1740 0.5430 0.1667 0.056 Uiso 1 calc R . .
H17C H 0.1882 0.4174 0.2681 0.056 Uiso 1 calc R . .
C18 C 0.4094(4) 0.4985(3) 0.3682(3) 0.0352(7) Uani 1 d . . .
H18A H 0.5142 0.4649 0.3217 0.053 Uiso 1 calc R . .
H18B H 0.3661 0.4234 0.4197 0.053 Uiso 1 calc R . .
H18C H 0.4402 0.5562 0.4094 0.053 Uiso 1 calc R . .

loop_
_atom_site_aniso_label
_atom_site_aniso_U_11
_atom_site_aniso_U_22
_atom_site_aniso_U_33
_atom_site_aniso_U_23
_atom_site_aniso_U_13
_atom_site_aniso_U_12
Ti 0.0190(3) 0.0194(3) 0.0217(3) -0.00518(19) -0.00307(18) -0.00384(19)
Cl1 0.0352(4) 0.0281(4) 0.0317(4) -0.0108(3) 0.0013(3) 0.0001(3)
Cl2 0.0284(4) 0.0238(3) 0.0251(3) -0.0037(3) -0.0068(3) -0.0088(3)
N1 0.0227(11) 0.0169(11) 0.0232(11) -0.0057(9) -0.0032(9) -0.0034(9)
N2 0.0275(13) 0.0258(12) 0.0334(13) -0.0043(10) -0.0093(10) -0.0085(10)
N3 0.0208(12) 0.0317(13) 0.0259(12) -0.0078(10) -0.0026(9) -0.0032(10)
C1 0.0179(13) 0.0265(14) 0.0235(13) -0.0073(11) -0.0017(10) -0.0067(11)
C2 0.0182(13) 0.0250(14) 0.0247(13) -0.0055(11) -0.0015(10) -0.0034(11)
C3 0.0295(16) 0.0300(15) 0.0254(14) -0.0040(12) -0.0101(12) 0.0008(12)
C4 0.0328(16) 0.0421(18) 0.0302(16) -0.0150(14) -0.0123(12) -0.0018(14)
C5 0.0285(16) 0.0339(16) 0.0364(16) -0.0159(13) -0.0056(12) -0.0069(13)
C6 0.0246(14) 0.0232(14) 0.0305(15) -0.0068(12) -0.0058(11) -0.0053(11)
C7 0.0204(13) 0.0226(13) 0.0263(14) -0.0060(11) -0.0043(11) -0.0024(11)
C8 0.0234(14) 0.0266(14) 0.0285(15) -0.0045(12) -0.0044(11) -0.0068(11)
C9 0.0274(15) 0.0316(16) 0.0345(16) -0.0123(13) -0.0043(12) -0.0015(12)
C10 0.0379(18) 0.0236(15) 0.053(2) -0.0150(14) -0.0062(15) -0.0017(13)
C11 0.0387(18) 0.0213(15) 0.051(2) 0.0006(14) 0.0021(15) -0.0067(13)
C12 0.0297(15) 0.0234(14) 0.0326(16) -0.0039(12) 0.0002(12) 0.0008(12)
C13 0.0261(16) 0.0384(18) 0.0491(19) -0.0008(15) -0.0053(14) -0.0132(14)
C14 0.0253(15) 0.0429(18) 0.0290(15) -0.0011(13) 0.0016(12) -0.0082(13)
C15 0.053(2) 0.0356(17) 0.0430(19) -0.0084(15) -0.0187(16) -0.0169(16)
C16 0.0397(18) 0.0280(16) 0.0457(19) -0.0022(14) -0.0145(14) -0.0119(14)
C17 0.0265(16) 0.049(2) 0.0425(18) -0.0276(16) -0.0008(13) -0.0018(14)
C18 0.0237(15) 0.0423(18) 0.0365(17) -0.0072(14) -0.0054(12) -0.0001(13)

loop_
_atom_type_symbol
_atom_type_description
_atom_type_scat_dispersion_real
_atom_type_scat_dispersion_imag
_atom_type_scat_source
C C 0.0033 0.0016 'International Tables Vol C Tables 4.2.6.8 and 6.1.1.4'
H H 0.0000 0.0000 'International Tables Vol C Tables 4.2.6.8 and 6.1.1.4'
N N 0.0061 0.0033 'International Tables Vol C Tables 4.2.6.8 and 6.1.1.4'
Cl Cl 0.1484 0.1585 'International Tables Vol C Tables 4.2.6.8 and 6.1.1.4'
Ti Ti 0.2776 0.4457 'International Tables Vol C Tables 4.2.6.8 and 6.1.1.4'

loop_
_geom_angle_atom_site_label_1
_geom_angle_atom_site_label_2
_geom_angle_atom_site_label_3
_geom_angle
_geom_angle_site_symmetry_1
_geom_angle_site_symmetry_3
_geom_angle_publ_flag
N1 Ti N3 92.44(9) . . y
N1 Ti N2 100.01(9) . . y
N3 Ti N2 75.99(9) . . y
N1 Ti Cl1 98.68(8) . . y
N3 Ti Cl1 162.79(7) . . y
N2 Ti Cl1 89.11(6) . . y
N1 Ti Cl2 92.55(7) . . y
N3 Ti Cl2 92.56(6) . . y
N2 Ti Cl2 163.26(6) . . y
Cl1 Ti Cl2 99.97(3) . . y
N1 Ti Cl2 168.90(8) . 2_566 ?
N3 Ti Cl2 87.38(6) . 2_566 ?
N2 Ti Cl2 90.72(6) . 2_566 ?
Cl1 Ti Cl2 84.20(3) . 2_566 ?
Cl2 Ti Cl2 76.38(3) . 2_566 ?
Ti Cl2 Ti 103.62(3) . 2_566 y
C1 N1 Ti 164.99(19) . . y
C13 N2 C15 109.2(2) . . ?
C13 N2 C16 108.0(2) . . ?
C15 N2 C16 107.0(2) . . ?
C13 N2 Ti 110.68(18) . . ?
C15 N2 Ti 113.66(18) . . ?
C16 N2 Ti 108.05(17) . . ?
C14 N3 C17 107.7(2) . . ?
C14 N3 C18 108.7(2) . . ?
C17 N3 C18 106.9(2) . . ?
C14 N3 Ti 101.91(17) . . ?
C17 N3 Ti 112.45(17) . . ?
C18 N3 Ti 118.66(17) . . ?
N1 C1 C6 118.6(2) . . ?
N1 C1 C2 122.7(2) . . ?
C6 C1 C2 118.6(2) . . ?
C3 C2 C1 118.4(3) . . ?
C3 C2 C7 118.9(2) . . ?
C1 C2 C7 122.7(2) . . ?
C4 C3 C2 122.2(3) . . ?
C5 C4 C3 119.3(3) . . ?
C4 C5 C6 120.0(3) . . ?
C1 C6 C5 121.4(3) . . ?
C8 C7 C12 117.9(3) . . ?
C8 C7 C2 121.6(2) . . ?
C12 C7 C2 120.5(2) . . ?
C9 C8 C7 121.0(3) . . ?
C8 C9 C10 119.9(3) . . ?
C11 C10 C9 119.9(3) . . ?
C10 C11 C12 120.2(3) . . ?
C11 C12 C7 121.1(3) . . ?
N2 C13 C14 110.8(2) . . ?
N3 C14 C13 110.0(2) . . ?

loop_
_geom_bond_atom_site_label_1
_geom_bond_atom_site_label_2
_geom_bond_distance
_geom_bond_site_symmetry_2
_geom_bond_publ_flag
Ti N1 1.717(2) . y
Ti N3 2.312(2) . y
Ti N2 2.312(2) . y
Ti Cl1 2.3699(8) . y
Ti Cl2 2.4350(8) . y
Ti Cl2 2.7060(8) 2_566 y
Cl2 Ti 2.7061(8) 2_566 ?
N1 C1 1.390(3) . y
N2 C13 1.491(4) . ?
N2 C15 1.489(4) . ?
N2 C16 1.488(4) . ?
N3 C14 1.489(4) . ?
N3 C17 1.484(4) . ?
N3 C18 1.487(4) . ?
C1 C6 1.408(4) . ?
C1 C2 1.419(4) . ?
C2 C3 1.396(4) . ?
C2 C7 1.486(4) . ?
C3 C4 1.392(4) . ?
C4 C5 1.382(4) . ?
C5 C6 1.390(4) . ?
C7 C8 1.397(4) . ?
C7 C12 1.396(4) . ?
C8 C9 1.383(4) . ?
C9 C10 1.388(4) . ?
C10 C11 1.377(4) . ?
C11 C12 1.381(4) . ?
C13 C14 1.500(5) . ?
